data_1555344
loop_
_publ_author_name
'Wright, Stephen W.'
'Choi, Chulho'
'Chung, Seungwon'
'Boscoe, Brian P.'
'Drozda, Susan E.'
'Mousseau, James J.'
'Trzupek, John D.'

_publ_section_title
;
 Reversal of Diastereoselection in the Conjugate Addition of Cuprates to
 Unsaturated Lactams.
;
_journal_issue 21
_journal_name_full 'Organic letters'
_journal_page_first 5204
_journal_page_last 5207
_journal_paper_doi 10.1021/acs.orglett.5b02533
_journal_volume 17
_journal_year 2015
_chemical_absolute_configuration ad
_chemical_formula_sum 'C11 H19 N O2'
_chemical_formula_weight 197.27
_space_group_IT_number 19
_space_group_name_Hall 'P 2ac 2ab'
_space_group_name_H-M_alt 'P 21 21 21'
_symmetry_cell_setting orthorhombic
_symmetry_space_group_name_H-M 'P 21 21 21'
_atom_sites_solution_hydrogens geom
_atom_sites_solution_primary direct
_atom_sites_solution_secondary difmap
_audit_creation_method SHELXL-97
_cell_angle_alpha 90.00
_cell_angle_beta 90.00
_cell_angle_gamma 90.00
_cell_formula_units_Z 8
_cell_length_a 10.7069(7)
_cell_length_b 10.8672(6)
_cell_length_c 19.6560(12)
_cell_measurement_reflns_used 7669
_cell_measurement_temperature 296(2)
_cell_measurement_theta_max 69.10
_cell_measurement_theta_min 4.50
_cell_volume 2287.1(2)
_computing_cell_refinement 'Bruker SAINT'
_computing_data_collection 'Bruker APEX2'
_computing_data_reduction 'Bruker SAINT'
_computing_molecular_graphics 'Bruker SHELXTL'
_computing_publication_material 'Bruker SHELXTL'
_computing_structure_refinement 'SHELXL-97 (Sheldrick, 2008)'
_computing_structure_solution 'SHELXS-97 (Sheldrick, 2008)'
_diffrn_ambient_temperature 296(2)
_diffrn_measured_fraction_theta_full 0.946
_diffrn_measured_fraction_theta_max 0.946
_diffrn_measurement_device_type 'Bruker APEX-II CCD'
_diffrn_measurement_method '\f and \w scans'
_diffrn_radiation_monochromator graphite
_diffrn_radiation_source 'fine-focus sealed tube'
_diffrn_radiation_type CuK\a
_diffrn_radiation_wavelength 1.54178
_diffrn_reflns_av_R_equivalents 0.0356
_diffrn_reflns_av_sigmaI/netI 0.0329
_diffrn_reflns_limit_h_max 11
_diffrn_reflns_limit_h_min -9
_diffrn_reflns_limit_k_max 12
_diffrn_reflns_limit_k_min -12
_diffrn_reflns_limit_l_max 23
_diffrn_reflns_limit_l_min -23
_diffrn_reflns_number 14437
_diffrn_reflns_theta_full 69.55
_diffrn_reflns_theta_max 69.55
_diffrn_reflns_theta_min 4.50
_exptl_absorpt_coefficient_mu 0.623
_exptl_absorpt_correction_type none
_exptl_crystal_density_diffrn 1.146
_exptl_crystal_density_method 'not measured'
_exptl_crystal_description needle
_exptl_crystal_F_000 864
_refine_diff_density_max 0.304
_refine_diff_density_min -0.315
_refine_diff_density_rms 0.111
_refine_ls_abs_structure_details 'Flack H D (1983), Acta Cryst. A39, 876-881'
_refine_ls_abs_structure_Flack 0.0(2)
_refine_ls_extinction_method none
_refine_ls_goodness_of_fit_ref 0.936
_refine_ls_hydrogen_treatment mixed
_refine_ls_matrix_type full
_refine_ls_number_parameters 261
_refine_ls_number_reflns 4026
_refine_ls_number_restraints 0
_refine_ls_restrained_S_all 0.936
_refine_ls_R_factor_all 0.0492
_refine_ls_R_factor_gt 0.0473
_refine_ls_shift/su_max 0.000
_refine_ls_shift/su_mean 0.000
_refine_ls_structure_factor_coef Fsqd
_refine_ls_weighting_details 'calc w=1/[\s^2^(Fo^2^)+(0.1000P)^2^+0.3878P] where P=(Fo^2^+2Fc^2^)/3'
_refine_ls_weighting_scheme calc
_refine_ls_wR_factor_gt 0.1307
_refine_ls_wR_factor_ref 0.1334
_reflns_number_gt 3810
_reflns_number_total 4026
_reflns_threshold_expression >2sigma(I)
_cod_data_source_file ol5b02533_si_004.cif
_cod_data_source_block z333
_cod_depositor_comments
;
The following automatic conversions were performed:

data item '_symmetry_cell_setting' value 'Orthorhombic' was changed
to 'orthorhombic' in accordance with the
/home/saulius/struct/COD-crude-data/automatic-downloads/DataCite-retrospective/ACS/depositions/lib/dictionaries/cif_core.dic
dictionary named 'cif_core.dic' version 2.4.2 last updated on
2011-04-26.

Automatic conversion script
Id: cif_fix_values 6909 2019-04-08 15:41:33Z antanas 
;
_cod_original_sg_symbol_H-M P2(1)2(1)2(1)
_cod_database_code 1555344

loop_
_symmetry_equiv_pos_as_xyz
'x, y, z'
'-x+1/2, -y, z+1/2'
'-x, y+1/2, -z+1/2'
'x+1/2, -y+1/2, -z'

loop_
_atom_site_label
_atom_site_type_symbol
_atom_site_fract_x
_atom_site_fract_y
_atom_site_fract_z
_atom_site_U_iso_or_equiv
_atom_site_adp_type
_atom_site_occupancy
_atom_site_symmetry_multiplicity
_atom_site_calc_flag
_atom_site_refinement_flags
O1 O 0.38855(11) 0.15849(11) 0.02125(7) 0.0404(3) Uani 1 1 d .
O3 O 0.36711(11) 0.85506(11) 0.01186(7) 0.0384(3) Uani 1 1 d .
O4 O 0.68123(13) 1.05641(11) 0.06554(7) 0.0410(3) Uani 1 1 d .
N1 N 0.18255(14) 0.10260(12) 0.02819(8) 0.0333(3) Uani 1 1 d .
O2 O 0.08282(13) -0.05539(11) 0.08135(7) 0.0427(3) Uani 1 1 d .
N2 N 0.57638(14) 0.89761(12) 0.01593(8) 0.0324(3) Uani 1 1 d .
C12 C 0.46683(16) 0.86980(14) -0.01581(9) 0.0325(4) Uani 1 1 d .
C7 C 0.17706(18) 0.03510(16) 0.09232(9) 0.0355(4) Uani 1 1 d .
H7 H 0.2573 -0.0057 0.1005 0.043 Uiso 1 1 calc R
C18 C 0.58576(18) 0.96797(15) 0.07922(9) 0.0338(4) Uani 1 1 d .
H18 H 0.5066 1.0107 0.0877 0.041 Uiso 1 1 calc R
C1 C 0.28869(16) 0.13661(13) -0.00516(9) 0.0333(4) Uani 1 1 d .
C19 C 0.62251(18) 0.89448(16) 0.14243(9) 0.0364(4) Uani 1 1 d .
C17 C 0.69871(19) 1.06538(16) -0.00640(10) 0.0410(4) Uani 1 1 d .
H17A H 0.7829 1.0920 -0.0173 0.049 Uiso 1 1 calc R
H17B H 0.6396 1.1225 -0.0264 0.049 Uiso 1 1 calc R
C4 C 0.08328(18) 0.06018(16) -0.01759(10) 0.0387(4) Uani 1 1 d .
H4 H 0.0085 0.1117 -0.0140 0.046 Uiso 1 1 calc R
C15 C 0.67548(18) 0.93531(16) -0.03111(10) 0.0377(4) Uani 1 1 d .
H15 H 0.7501 0.8839 -0.0259 0.045 Uiso 1 1 calc R
C13 C 0.49438(17) 0.85829(16) -0.09150(9) 0.0364(4) Uani 1 1 d .
H13A H 0.4999 0.7724 -0.1046 0.044 Uiso 1 1 calc R
H13B H 0.4289 0.8971 -0.1180 0.044 Uiso 1 1 calc R
C2 C 0.25785(18) 0.14423(15) -0.08031(9) 0.0382(4) Uani 1 1 d .
H2A H 0.3263 0.1125 -0.1075 0.046 Uiso 1 1 calc R
H2B H 0.2420 0.2288 -0.0936 0.046 Uiso 1 1 calc R
C3 C 0.1416(2) 0.0661(2) -0.09004(11) 0.0487(5) Uani 1 1 d .
H3 H 0.1672 -0.0170 -0.1034 0.058 Uiso 1 1 calc R
C6 C 0.06077(19) -0.06707(17) 0.00994(11) 0.0435(5) Uani 1 1 d .
H6A H -0.0243 -0.0934 0.0011 0.052 Uiso 1 1 calc R
H6B H 0.1179 -0.1259 -0.0103 0.052 Uiso 1 1 calc R
C8 C 0.1412(2) 0.11193(18) 0.15490(10) 0.0440(5) Uani 1 1 d .
C14 C 0.6185(2) 0.92268(18) -0.10335(10) 0.0436(4) Uani 1 1 d .
H14 H 0.6027 1.0050 -0.1218 0.052 Uiso 1 1 calc R
C22 C 0.74603(19) 0.82724(18) 0.13088(10) 0.0428(4) Uani 1 1 d .
H22A H 0.7657 0.7787 0.1702 0.064 Uiso 1 1 calc R
H22B H 0.8113 0.8863 0.1233 0.064 Uiso 1 1 calc R
H22C H 0.7387 0.7745 0.0919 0.064 Uiso 1 1 calc R
C21 C 0.6354(2) 0.98471(18) 0.20177(11) 0.0474(5) Uani 1 1 d .
H21A H 0.5575 1.0265 0.2087 0.071 Uiso 1 1 calc R
H21B H 0.6994 1.0438 0.1915 0.071 Uiso 1 1 calc R
H21C H 0.6576 0.9404 0.2423 0.071 Uiso 1 1 calc R
C9 C 0.2447(2) 0.2066(2) 0.16699(12) 0.0552(6) Uani 1 1 d .
H9A H 0.2516 0.2594 0.1280 0.083 Uiso 1 1 calc R
H9B H 0.3226 0.1648 0.1742 0.083 Uiso 1 1 calc R
H9C H 0.2248 0.2550 0.2064 0.083 Uiso 1 1 calc R
C20 C 0.5190(2) 0.80198(18) 0.15772(10) 0.0455(5) Uani 1 1 d .
H20A H 0.4412 0.8448 0.1632 0.068 Uiso 1 1 calc R
H20B H 0.5385 0.7583 0.1988 0.068 Uiso 1 1 calc R
H20C H 0.5122 0.7447 0.1207 0.068 Uiso 1 1 calc R
C11 C 0.0172(2) 0.1767(2) 0.14357(12) 0.0522(5) Uani 1 1 d .
H11A H -0.0034 0.2246 0.1831 0.078 Uiso 1 1 calc R
H11B H -0.0470 0.1166 0.1358 0.078 Uiso 1 1 calc R
H11C H 0.0235 0.2298 0.1047 0.078 Uiso 1 1 calc R
C10 C 0.1335(3) 0.0243(2) 0.21600(12) 0.0642(7) Uani 1 1 d .
H10A H 0.1161 0.0706 0.2565 0.096 Uiso 1 1 calc R
H10B H 0.2116 -0.0181 0.2212 0.096 Uiso 1 1 calc R
H10C H 0.0680 -0.0345 0.2086 0.096 Uiso 1 1 calc R
C16 C 0.7046(2) 0.8531(3) -0.15183(11) 0.0601(6) Uani 1 1 d .
H16A H 0.7212 0.7726 -0.1338 0.090 Uiso 1 1 calc R
H16B H 0.7817 0.8973 -0.1567 0.090 Uiso 1 1 calc R
H16C H 0.6651 0.8456 -0.1955 0.090 Uiso 1 1 calc R
C5 C 0.0509(3) 0.1145(3) -0.14230(13) 0.0775(8) Uani 1 1 d .
H5A H 0.0292 0.1979 -0.1314 0.116 Uiso 1 1 calc R
H5B H -0.0230 0.0646 -0.1423 0.116 Uiso 1 1 calc R
H5C H 0.0889 0.1119 -0.1865 0.116 Uiso 1 1 calc R

loop_
_atom_site_aniso_label
_atom_site_aniso_U_11
_atom_site_aniso_U_22
_atom_site_aniso_U_33
_atom_site_aniso_U_23
_atom_site_aniso_U_13
_atom_site_aniso_U_12
O1 0.0331(7) 0.0320(6) 0.0561(8) 0.0077(5) -0.0057(6) -0.0027(5)
O3 0.0321(7) 0.0350(6) 0.0481(7) -0.0085(5) 0.0013(5) -0.0020(5)
O4 0.0453(8) 0.0308(6) 0.0470(7) -0.0006(5) -0.0048(6) -0.0082(5)
N1 0.0329(8) 0.0288(7) 0.0384(8) -0.0003(6) -0.0029(6) -0.0006(6)
O2 0.0465(8) 0.0306(6) 0.0509(8) 0.0021(5) 0.0006(6) -0.0067(5)
N2 0.0329(8) 0.0273(7) 0.0372(8) 0.0021(6) -0.0014(6) -0.0005(5)
C12 0.0357(10) 0.0216(7) 0.0403(9) -0.0008(7) -0.0022(7) 0.0016(6)
C7 0.0374(10) 0.0286(8) 0.0405(9) 0.0018(7) 0.0001(7) 0.0008(7)
C18 0.0352(10) 0.0249(7) 0.0412(9) -0.0022(7) -0.0016(7) 0.0008(7)
C1 0.0363(10) 0.0199(7) 0.0438(9) 0.0007(7) -0.0001(7) 0.0019(6)
C19 0.0395(10) 0.0355(9) 0.0343(9) -0.0008(7) -0.0019(7) 0.0037(7)
C17 0.0381(10) 0.0335(9) 0.0515(11) 0.0067(8) -0.0033(8) -0.0060(7)
C4 0.0327(10) 0.0389(9) 0.0446(10) -0.0014(8) -0.0042(8) -0.0024(7)
C15 0.0353(10) 0.0350(9) 0.0429(10) 0.0036(7) -0.0017(8) -0.0023(7)
C13 0.0402(10) 0.0299(8) 0.0392(9) -0.0015(7) -0.0039(7) 0.0002(7)
C2 0.0433(11) 0.0295(8) 0.0417(9) 0.0011(7) 0.0027(8) 0.0033(7)
C3 0.0515(13) 0.0491(11) 0.0456(11) -0.0057(9) -0.0015(9) -0.0025(9)
C6 0.0368(11) 0.0363(9) 0.0574(12) -0.0089(9) -0.0044(8) -0.0029(7)
C8 0.0543(12) 0.0409(10) 0.0368(9) 0.0002(8) 0.0044(8) -0.0003(8)
C14 0.0467(12) 0.0413(10) 0.0429(10) 0.0065(8) -0.0025(8) -0.0044(8)
C22 0.0482(12) 0.0412(9) 0.0391(9) 0.0011(8) -0.0056(8) 0.0115(8)
C21 0.0543(13) 0.0482(11) 0.0397(10) -0.0073(8) -0.0025(8) 0.0078(9)
C9 0.0699(16) 0.0505(11) 0.0452(11) -0.0111(9) -0.0056(10) -0.0056(11)
C20 0.0540(13) 0.0399(10) 0.0425(10) 0.0047(8) 0.0053(9) 0.0005(9)
C11 0.0607(14) 0.0434(10) 0.0526(11) -0.0046(9) 0.0161(10) 0.0076(9)
C10 0.087(2) 0.0622(14) 0.0433(12) 0.0096(11) 0.0101(11) 0.0058(13)
C16 0.0536(14) 0.0834(16) 0.0432(11) -0.0049(11) 0.0093(9) -0.0117(12)
C5 0.0605(16) 0.126(2) 0.0457(12) 0.0057(15) -0.0152(11) -0.0032(16)

loop_
_atom_type_symbol
_atom_type_description
_atom_type_scat_dispersion_real
_atom_type_scat_dispersion_imag
_atom_type_scat_source
C C 0.0181 0.0091 'International Tables Vol C Tables 4.2.6.8 and 6.1.1.4'
H H 0.0000 0.0000 'International Tables Vol C Tables 4.2.6.8 and 6.1.1.4'
N N 0.0311 0.0180 'International Tables Vol C Tables 4.2.6.8 and 6.1.1.4'
O O 0.0492 0.0322 'International Tables Vol C Tables 4.2.6.8 and 6.1.1.4'

loop_
_geom_angle_atom_site_label_1
_geom_angle_atom_site_label_2
_geom_angle_atom_site_label_3
_geom_angle
C18 O4 C17 109.01(13)
C1 N1 C7 125.81(14)
C1 N1 C4 113.22(15)
C7 N1 C4 110.04(14)
C7 O2 C6 109.08(13)
C12 N2 C18 124.34(15)
C12 N2 C15 113.36(14)
C18 N2 C15 109.90(13)
O3 C12 N2 125.71(16)
O3 C12 C13 126.88(16)
N2 C12 C13 107.39(15)
O2 C7 N1 104.15(13)
O2 C7 C8 108.64(15)
N1 C7 C8 115.38(14)
O4 C18 N2 103.92(14)
O4 C18 C19 108.68(15)
N2 C18 C19 115.83(13)
O1 C1 N1 125.64(16)
O1 C1 C2 126.78(17)
N1 C1 C2 107.57(15)
C20 C19 C22 110.06(15)
C20 C19 C18 108.49(16)
C22 C19 C18 110.61(16)
C20 C19 C21 109.74(16)
C22 C19 C21 109.96(16)
C18 C19 C21 107.95(14)
O4 C17 C15 103.41(14)
N1 C4 C6 100.63(15)
N1 C4 C3 104.94(15)
C6 C4 C3 115.57(16)
N2 C15 C17 100.22(15)
N2 C15 C14 105.54(15)
C17 C15 C14 116.13(16)
C14 C13 C12 106.35(15)
C1 C2 C3 105.71(15)
C5 C3 C2 114.7(2)
C5 C3 C4 112.3(2)
C2 C3 C4 103.69(16)
O2 C6 C4 104.19(14)
C11 C8 C9 110.14(17)
C11 C8 C10 110.78(18)
C9 C8 C10 109.55(19)
C11 C8 C7 110.65(17)
C9 C8 C7 108.01(17)
C10 C8 C7 107.63(16)
C13 C14 C16 113.31(17)
C13 C14 C15 104.13(15)
C16 C14 C15 112.18(18)

loop_
_geom_bond_atom_site_label_1
_geom_bond_atom_site_label_2
_geom_bond_distance
O1 C1 1.212(2)
O3 C12 1.209(2)
O4 C18 1.429(2)
O4 C17 1.430(2)
N1 C1 1.363(2)
N1 C7 1.460(2)
N1 C4 1.467(2)
O2 C7 1.425(2)
O2 C6 1.429(3)
N2 C12 1.362(2)
N2 C18 1.464(2)
N2 C15 1.466(2)
C12 C13 1.522(2)
C7 C8 1.535(3)
C18 C19 1.528(2)
C1 C2 1.516(3)
C19 C20 1.526(3)
C19 C22 1.528(3)
C19 C21 1.530(2)
C17 C15 1.515(3)
C4 C6 1.504(3)
C4 C3 1.556(3)
C15 C14 1.552(3)
C13 C14 1.520(3)
C2 C3 1.519(3)
C3 C5 1.508(3)
C8 C11 1.520(3)
C8 C9 1.530(3)
C8 C10 1.535(3)
C14 C16 1.527(3)
